data_1528846
loop_
_publ_author_name
'Sassoye, C.'
'de Kozak, A.'

_publ_section_title
;
 Crystal structure and thermal behaviour of K2 [Cr F5 . H2 O]
;
_journal_name_full 'Zeitschrift fuer Anorganische und Allgemeine Chemie'
_journal_page_first 445
_journal_page_last 448
_journal_volume 632
_journal_year 2006
_chemical_formula_sum 'Cr F5 H2 K2 O'
_chemical_name_systematic 'K2 (Cr F5) (H2 O)'
_space_group_IT_number 15
_symmetry_space_group_name_Hall '-C 2yc'
_symmetry_space_group_name_H-M 'C 1 2/c 1'
_cell_angle_alpha 90
_cell_angle_beta 95.94
_cell_angle_gamma 90
_cell_formula_units_Z 4
_cell_length_a 9.6835
_cell_length_b 7.7359
_cell_length_c 7.9564
_cell_volume 592.818
_citation_journal_id_ASTM ZAACAB
_cod_data_source_file Sassoye_ZAACAB_2006_795.cif
_cod_data_source_block H2Cr1F5K2O1
_cod_original_cell_volume 592.8185
_cod_original_formula_sum 'H2 Cr1 F5 K2 O1'
_cod_database_code 1528846

loop_
_symmetry_equiv_pos_as_xyz
x,y,z
-x,y,-z+1/2
-x,-y,-z
x,-y,z-1/2
x+1/2,y+1/2,z
-x+1/2,y+1/2,-z+1/2
-x+1/2,-y+1/2,-z
x+1/2,-y+1/2,z-1/2

loop_
_atom_site_label
_atom_site_type_symbol
_atom_site_fract_x
_atom_site_fract_y
_atom_site_fract_z
_atom_site_occupancy
_atom_site_U_iso_or_equiv
_atom_site_attached_hydrogens
F3 F-1 -0.1839 0.2023 0.2939 1 0.0 0
F2 F-1 0 0.451 0.25 1 0.0 0
F1 F-1 0.0611 0.2044 0.4838 1 0.0 0
O1 O-2 0 -0.0551 0.25 1 0.0 2
Cr1 Cr+3 0 0.2062 0.25 1 0.0 0
K1 K+1 0.2986 -0.003 0.4736 1 0.0 0
